data_7005505
loop_
_publ_author_name
'Sebastian Burck'
'Dietrich Gudat'
'Martin Nieger'
'J\"urgen Tirre\'e'

_publ_section_title
;
 Structures, dynamic behaviour, and reactivity of
 P-cyclopentadienyl-substituted 1,3,2-diazaphospholenes
;
_journal_issue 19
_journal_name_full 'Dalton Transactions'
_journal_page_first 1891
_journal_paper_doi 10.1039/b702720f
_journal_year 2007
_chemical_formula_moiety 'C30 H39 N2 P'
_chemical_formula_sum 'C30 H39 N2 P'
_chemical_formula_weight 458.60
_chemical_name_common
;2-pentamethylcyclopentadienyl-1,3-bis-mesityl-1,3,2-
diazaphospholene
;
_chemical_name_systematic
;
2-pentamethylcyclopentadienyl-1,3-bis-mesityl-1,3,2-diazaphospholene
;
_space_group_IT_number 2
_symmetry_cell_setting triclinic
_symmetry_space_group_name_Hall '-P 1'
_symmetry_space_group_name_H-M 'P -1'
_atom_sites_solution_hydrogens geom
_atom_sites_solution_primary direct
_atom_sites_solution_secondary difmap
_audit_creation_method SHELXL-97
_cell_angle_alpha 75.585(1)
_cell_angle_beta 85.812(1)
_cell_angle_gamma 69.263(1)
_cell_formula_units_Z 2
_cell_length_a 9.9703(2)
_cell_length_b 10.6255(3)
_cell_length_c 13.7990(4)
_cell_measurement_reflns_used 3097
_cell_measurement_temperature 293(2)
_cell_measurement_theta_max 25
_cell_measurement_theta_min 1
_cell_volume 1323.93(6)
_computing_cell_refinement DENZO-SMN
_computing_data_collection Collect
_computing_data_reduction DENZO-SMN
_computing_molecular_graphics SHELXTL-NT
_computing_publication_material 'SHELXL-97 (Sheldrick, 1997)'
_computing_structure_refinement 'SHELXL-97 (Sheldrick, 1997)'
_computing_structure_solution 'SHELXS-97 (Sheldrick, 1990)'
_diffrn_ambient_temperature 293(2)
_diffrn_measured_fraction_theta_full 0.954
_diffrn_measured_fraction_theta_max 0.954
_diffrn_measurement_device_type 'Nonius KappaCCD'
_diffrn_measurement_method 'rotation in phi and omega, 1 deg.'
_diffrn_radiation_monochromator graphite
_diffrn_radiation_source 'fine-focus sealed tube'
_diffrn_radiation_type MoK\a
_diffrn_radiation_wavelength 0.71073
_diffrn_reflns_av_R_equivalents 0.0225
_diffrn_reflns_av_sigmaI/netI 0.0585
_diffrn_reflns_limit_h_max 11
_diffrn_reflns_limit_h_min -11
_diffrn_reflns_limit_k_max 11
_diffrn_reflns_limit_k_min -12
_diffrn_reflns_limit_l_max 16
_diffrn_reflns_limit_l_min -16
_diffrn_reflns_number 6707
_diffrn_reflns_theta_full 25.03
_diffrn_reflns_theta_max 25.03
_diffrn_reflns_theta_min 3.05
_diffrn_standards_decay_% 0
_exptl_absorpt_coefficient_mu 0.124
_exptl_absorpt_correction_type none
_exptl_crystal_colour colorless
_exptl_crystal_density_diffrn 1.150
_exptl_crystal_density_meas ?
_exptl_crystal_density_method 'not measured'
_exptl_crystal_description blocks
_exptl_crystal_F_000 496
_exptl_crystal_size_max 0.50
_exptl_crystal_size_mid 0.35
_exptl_crystal_size_min 0.20
_refine_diff_density_max 0.199
_refine_diff_density_min -0.217
_refine_diff_density_rms 0.042
_refine_ls_extinction_method none
_refine_ls_goodness_of_fit_ref 0.976
_refine_ls_hydrogen_treatment riding
_refine_ls_matrix_type full
_refine_ls_number_parameters 308
_refine_ls_number_reflns 4456
_refine_ls_number_restraints 0
_refine_ls_restrained_S_all 0.976
_refine_ls_R_factor_all 0.0714
_refine_ls_R_factor_gt 0.0440
_refine_ls_shift/su_max 0.000
_refine_ls_shift/su_mean 0.000
_refine_ls_structure_factor_coef Fsqd
_refine_ls_weighting_details 'calc w=1/[\s^2^(Fo^2^)+(0.0696P)^2^+0.0000P] where P=(Fo^2^+2Fc^2^)/3'
_refine_ls_weighting_scheme calc
_refine_ls_wR_factor_gt 0.1118
_refine_ls_wR_factor_ref 0.1220
_reflns_number_gt 3057
_reflns_number_total 4456
_reflns_threshold_expression >2sigma(I)
_cod_data_source_file b702720f.txt
_cod_data_source_block gudat81
_cod_depositor_comments
;
The following automatic conversions were performed:

'_exptl_crystal_density_meas' value 'none' was changed to '?' - the
value is perceived as not measured.

Automatic conversion script
Id: cif_fix_values 3008 2015-01-20 13:52:24Z robertas 
;
_cod_original_sg_symbol_H-M P-1
_cod_database_code 7005505

loop_
_symmetry_equiv_pos_as_xyz
'x, y, z'
'-x, -y, -z'

loop_
_atom_site_label
_atom_site_type_symbol
_atom_site_fract_x
_atom_site_fract_y
_atom_site_fract_z
_atom_site_U_iso_or_equiv
_atom_site_adp_type
_atom_site_occupancy
_atom_site_symmetry_multiplicity
_atom_site_calc_flag
_atom_site_refinement_flags
_atom_site_disorder_assembly
_atom_site_disorder_group
P1 P 0.55646(5) 0.10664(5) 0.29576(4) 0.03742(18) Uani 1 1 d . . .
N2 N 0.54613(17) 0.23492(15) 0.18710(11) 0.0402(4) Uani 1 1 d . . .
C3 C 0.6408(2) 0.1811(2) 0.11485(15) 0.0462(5) Uani 1 1 d . . .
H3 H 0.6441 0.2324 0.0500 0.055 Uiso 1 1 calc R . .
C4 C 0.7245(2) 0.0510(2) 0.14775(15) 0.0457(5) Uani 1 1 d . . .
H4 H 0.7935 0.0024 0.1087 0.055 Uiso 1 1 calc R . .
N5 N 0.69909(16) -0.00756(15) 0.24840(11) 0.0388(4) Uani 1 1 d . . .
C6 C 0.4484(2) 0.37574(19) 0.16801(15) 0.0399(5) Uani 1 1 d . . .
C7 C 0.3590(2) 0.4331(2) 0.08188(15) 0.0428(5) Uani 1 1 d . . .
C8 C 0.2592(2) 0.5670(2) 0.07120(16) 0.0483(6) Uani 1 1 d . . .
H8 H 0.1994 0.6052 0.0148 0.058 Uiso 1 1 calc R . .
C9 C 0.2448(2) 0.6450(2) 0.13949(17) 0.0485(6) Uani 1 1 d . . .
C10 C 0.3385(2) 0.5877(2) 0.22087(16) 0.0498(6) Uani 1 1 d . . .
H10 H 0.3320 0.6393 0.2676 0.060 Uiso 1 1 calc R . .
C11 C 0.4421(2) 0.4561(2) 0.23546(15) 0.0436(5) Uani 1 1 d . . .
C12 C 0.5484(3) 0.4093(2) 0.32103(18) 0.0629(7) Uani 1 1 d . . .
H12A H 0.5327 0.3346 0.3703 0.094 Uiso 1 1 calc R . .
H12B H 0.5359 0.4853 0.3508 0.094 Uiso 1 1 calc R . .
H12C H 0.6441 0.3784 0.2964 0.094 Uiso 1 1 calc R . .
C13 C 0.1321(3) 0.7888(2) 0.12695(19) 0.0668(7) Uani 1 1 d . . .
H13A H 0.1459 0.8303 0.1780 0.100 Uiso 1 1 calc R . .
H13B H 0.0383 0.7818 0.1326 0.100 Uiso 1 1 calc R . .
H13C H 0.1410 0.8450 0.0623 0.100 Uiso 1 1 calc R . .
C14 C 0.3665(3) 0.3607(2) -0.00014(16) 0.0594(6) Uani 1 1 d . . .
H14A H 0.2757 0.3980 -0.0349 0.089 Uiso 1 1 calc R . .
H14B H 0.3887 0.2634 0.0283 0.089 Uiso 1 1 calc R . .
H14C H 0.4398 0.3746 -0.0462 0.089 Uiso 1 1 calc R . .
C15 C 0.8229(2) -0.10279(19) 0.30920(14) 0.0392(5) Uani 1 1 d . . .
C16 C 0.9107(2) -0.0530(2) 0.35159(15) 0.0452(5) Uani 1 1 d . . .
C17 C 1.0295(2) -0.1468(2) 0.40776(16) 0.0521(6) Uani 1 1 d . . .
H17 H 1.0868 -0.1136 0.4372 0.063 Uiso 1 1 calc R . .
C18 C 1.0661(2) -0.2887(2) 0.42162(16) 0.0511(6) Uani 1 1 d . . .
C19 C 0.9811(2) -0.3350(2) 0.37652(16) 0.0518(6) Uani 1 1 d . . .
H19 H 1.0052 -0.4299 0.3843 0.062 Uiso 1 1 calc R . .
C20 C 0.8594(2) -0.2453(2) 0.31927(15) 0.0453(5) Uani 1 1 d . . .
C21 C 0.7759(3) -0.3028(2) 0.2669(2) 0.0657(7) Uani 1 1 d . . .
H21A H 0.6839 -0.2909 0.2972 0.099 Uiso 1 1 calc R . .
H21B H 0.8274 -0.3997 0.2723 0.099 Uiso 1 1 calc R . .
H21C H 0.7630 -0.2546 0.1975 0.099 Uiso 1 1 calc R . .
C22 C 1.1967(3) -0.3884(2) 0.48437(19) 0.0716(8) Uani 1 1 d . . .
H22A H 1.2141 -0.4807 0.4779 0.107 Uiso 1 1 calc R . .
H22B H 1.1799 -0.3852 0.5533 0.107 Uiso 1 1 calc R . .
H22C H 1.2786 -0.3624 0.4617 0.107 Uiso 1 1 calc R . .
C23 C 0.8790(3) 0.0999(2) 0.3371(2) 0.0647(7) Uani 1 1 d . . .
H23A H 0.8507 0.1464 0.2687 0.097 Uiso 1 1 calc R . .
H23B H 0.9634 0.1151 0.3529 0.097 Uiso 1 1 calc R . .
H23C H 0.8028 0.1359 0.3804 0.097 Uiso 1 1 calc R . .
C24 C 0.3926(2) 0.05430(19) 0.28917(15) 0.0416(5) Uani 1 1 d . . .
C25 C 0.3488(2) 0.0458(2) 0.19020(16) 0.0439(5) Uani 1 1 d . . .
C26 C 0.2224(2) 0.1479(2) 0.16141(17) 0.0497(6) Uani 1 1 d . . .
C27 C 0.1757(2) 0.2291(2) 0.23652(18) 0.0509(6) Uani 1 1 d . . .
C28 C 0.2699(2) 0.1746(2) 0.31324(16) 0.0473(6) Uani 1 1 d . . .
C29 C 0.4214(3) -0.0812(2) 0.37102(18) 0.0628(7) Uani 1 1 d . . .
H29A H 0.4491 -0.0690 0.4323 0.094 Uiso 1 1 calc R . .
H29B H 0.4971 -0.1546 0.3504 0.094 Uiso 1 1 calc R . .
H29C H 0.3358 -0.1043 0.3814 0.094 Uiso 1 1 calc R . .
C30 C 0.4322(2) -0.0643(2) 0.13746(18) 0.0614(7) Uani 1 1 d . . .
H30A H 0.3828 -0.0510 0.0765 0.092 Uiso 1 1 calc R . .
H30B H 0.4414 -0.1537 0.1798 0.092 Uiso 1 1 calc R . .
H30C H 0.5257 -0.0588 0.1222 0.092 Uiso 1 1 calc R . .
C31 C 0.1340(3) 0.1744(3) 0.0696(2) 0.0798(8) Uani 1 1 d . . .
H31A H 0.1906 0.1209 0.0248 0.120 Uiso 1 1 calc R . .
H31B H 0.1036 0.2712 0.0367 0.120 Uiso 1 1 calc R . .
H31C H 0.0513 0.1482 0.0889 0.120 Uiso 1 1 calc R . .
C32 C 0.0428(3) 0.3569(2) 0.2246(2) 0.0759(8) Uani 1 1 d . . .
H32A H 0.0186 0.3801 0.2881 0.114 Uiso 1 1 calc R . .
H32B H -0.0352 0.3394 0.2004 0.114 Uiso 1 1 calc R . .
H32C H 0.0604 0.4326 0.1776 0.114 Uiso 1 1 calc R . .
C33 C 0.2609(3) 0.2207(3) 0.40773(19) 0.0727(8) Uani 1 1 d . . .
H33A H 0.3200 0.2763 0.4031 0.109 Uiso 1 1 calc R . .
H33B H 0.2936 0.1412 0.4629 0.109 Uiso 1 1 calc R . .
H33C H 0.1633 0.2746 0.4181 0.109 Uiso 1 1 calc R . .

loop_
_atom_site_aniso_label
_atom_site_aniso_U_11
_atom_site_aniso_U_22
_atom_site_aniso_U_33
_atom_site_aniso_U_23
_atom_site_aniso_U_13
_atom_site_aniso_U_12
P1 0.0345(3) 0.0390(3) 0.0352(3) -0.0079(2) -0.0003(2) -0.0088(2)
N2 0.0396(10) 0.0362(9) 0.0387(9) -0.0077(7) 0.0035(8) -0.0073(8)
C3 0.0465(13) 0.0483(13) 0.0363(11) -0.0055(10) 0.0057(10) -0.0115(11)
C4 0.0437(13) 0.0463(12) 0.0395(12) -0.0118(10) 0.0078(10) -0.0070(11)
N5 0.0356(10) 0.0378(9) 0.0356(9) -0.0058(7) -0.0001(7) -0.0057(8)
C6 0.0368(12) 0.0345(11) 0.0421(12) -0.0035(9) 0.0021(9) -0.0091(10)
C7 0.0426(12) 0.0419(12) 0.0409(12) -0.0044(10) 0.0012(9) -0.0149(10)
C8 0.0422(13) 0.0457(13) 0.0461(13) 0.0020(11) -0.0045(10) -0.0101(11)
C9 0.0405(13) 0.0418(12) 0.0516(13) -0.0037(11) 0.0070(10) -0.0066(10)
C10 0.0505(14) 0.0426(12) 0.0504(13) -0.0111(10) 0.0022(11) -0.0094(11)
C11 0.0425(13) 0.0376(12) 0.0466(12) -0.0081(10) -0.0025(10) -0.0097(10)
C12 0.0649(16) 0.0518(13) 0.0696(16) -0.0205(12) -0.0197(13) -0.0094(12)
C13 0.0584(15) 0.0509(14) 0.0686(16) -0.0049(12) 0.0016(12) 0.0015(12)
C14 0.0669(16) 0.0565(14) 0.0484(13) -0.0056(11) -0.0101(11) -0.0165(13)
C15 0.0310(11) 0.0424(12) 0.0384(11) -0.0074(9) 0.0027(9) -0.0078(10)
C16 0.0367(12) 0.0475(12) 0.0468(12) -0.0089(10) 0.0030(10) -0.0114(10)
C17 0.0381(13) 0.0637(15) 0.0534(13) -0.0158(11) -0.0023(10) -0.0145(11)
C18 0.0377(13) 0.0610(15) 0.0434(12) -0.0085(11) 0.0001(10) -0.0063(11)
C19 0.0468(14) 0.0411(12) 0.0546(14) -0.0077(11) -0.0021(11) -0.0016(11)
C20 0.0405(13) 0.0413(12) 0.0472(12) -0.0088(10) -0.0006(10) -0.0066(10)
C21 0.0602(16) 0.0453(13) 0.0860(18) -0.0176(13) -0.0189(13) -0.0063(12)
C22 0.0491(15) 0.0780(17) 0.0653(16) -0.0015(14) -0.0161(12) -0.0027(13)
C23 0.0540(15) 0.0584(15) 0.0867(18) -0.0161(13) -0.0106(13) -0.0243(13)
C24 0.0351(12) 0.0427(11) 0.0430(12) -0.0069(10) 0.0026(9) -0.0113(10)
C25 0.0395(12) 0.0431(12) 0.0511(13) -0.0128(10) -0.0006(10) -0.0153(10)
C26 0.0419(13) 0.0482(13) 0.0571(14) -0.0081(11) -0.0087(11) -0.0145(11)
C27 0.0348(12) 0.0448(12) 0.0669(15) -0.0111(12) 0.0040(11) -0.0088(10)
C28 0.0360(12) 0.0527(13) 0.0537(14) -0.0174(11) 0.0137(10) -0.0153(11)
C29 0.0584(15) 0.0592(15) 0.0644(15) 0.0028(12) 0.0017(12) -0.0247(12)
C30 0.0540(15) 0.0630(15) 0.0720(16) -0.0313(13) -0.0030(12) -0.0151(13)
C31 0.0664(18) 0.0851(19) 0.0825(19) -0.0147(16) -0.0281(14) -0.0178(15)
C32 0.0480(15) 0.0545(15) 0.110(2) -0.0153(15) 0.0031(14) -0.0028(12)
C33 0.0602(17) 0.0956(19) 0.0676(16) -0.0383(15) 0.0213(13) -0.0246(15)

loop_
_atom_type_symbol
_atom_type_description
_atom_type_scat_dispersion_real
_atom_type_scat_dispersion_imag
_atom_type_scat_source
C C 0.0033 0.0016 'International Tables Vol C Tables 4.2.6.8 and 6.1.1.4'
H H 0.0000 0.0000 'International Tables Vol C Tables 4.2.6.8 and 6.1.1.4'
N N 0.0061 0.0033 'International Tables Vol C Tables 4.2.6.8 and 6.1.1.4'
P P 0.1023 0.0942 'International Tables Vol C Tables 4.2.6.8 and 6.1.1.4'

loop_
_geom_angle_atom_site_label_1
_geom_angle_atom_site_label_2
_geom_angle_atom_site_label_3
_geom_angle
_geom_angle_site_symmetry_1
_geom_angle_site_symmetry_3
_geom_angle_publ_flag
N5 P1 N2 90.18(7) . . ?
N5 P1 C24 107.29(9) . . ?
N2 P1 C24 105.05(8) . . ?
C3 N2 C6 122.85(15) . . ?
C3 N2 P1 110.96(12) . . ?
C6 N2 P1 126.06(13) . . ?
C4 C3 N2 113.63(17) . . ?
C4 C3 H3 123.2 . . ?
N2 C3 H3 123.2 . . ?
C3 C4 N5 113.58(18) . . ?
C3 C4 H4 123.2 . . ?
N5 C4 H4 123.2 . . ?
C4 N5 C15 117.00(15) . . ?
C4 N5 P1 111.12(12) . . ?
C15 N5 P1 122.40(12) . . ?
C11 C6 C7 119.82(18) . . ?
C11 C6 N2 119.62(18) . . ?
C7 C6 N2 120.56(19) . . ?
C8 C7 C6 117.8(2) . . ?
C8 C7 C14 117.96(19) . . ?
C6 C7 C14 124.21(19) . . ?
C9 C8 C7 123.4(2) . . ?
C9 C8 H8 118.3 . . ?
C7 C8 H8 118.3 . . ?
C8 C9 C10 117.12(19) . . ?
C8 C9 C13 122.0(2) . . ?
C10 C9 C13 120.9(2) . . ?
C9 C10 C11 122.6(2) . . ?
C9 C10 H10 118.7 . . ?
C11 C10 H10 118.7 . . ?
C10 C11 C6 119.00(19) . . ?
C10 C11 C12 118.1(2) . . ?
C6 C11 C12 122.78(18) . . ?
C11 C12 H12A 109.5 . . ?
C11 C12 H12B 109.5 . . ?
H12A C12 H12B 109.5 . . ?
C11 C12 H12C 109.5 . . ?
H12A C12 H12C 109.5 . . ?
H12B C12 H12C 109.5 . . ?
C9 C13 H13A 109.5 . . ?
C9 C13 H13B 109.5 . . ?
H13A C13 H13B 109.5 . . ?
C9 C13 H13C 109.5 . . ?
H13A C13 H13C 109.5 . . ?
H13B C13 H13C 109.5 . . ?
C7 C14 H14A 109.5 . . ?
C7 C14 H14B 109.5 . . ?
H14A C14 H14B 109.5 . . ?
C7 C14 H14C 109.5 . . ?
H14A C14 H14C 109.5 . . ?
H14B C14 H14C 109.5 . . ?
C16 C15 C20 120.15(18) . . ?
C16 C15 N5 120.45(17) . . ?
C20 C15 N5 119.25(19) . . ?
C17 C16 C15 119.0(2) . . ?
C17 C16 C23 119.6(2) . . ?
C15 C16 C23 121.45(18) . . ?
C16 C17 C18 122.2(2) . . ?
C16 C17 H17 118.9 . . ?
C18 C17 H17 118.9 . . ?
C19 C18 C17 117.8(2) . . ?
C19 C18 C22 121.5(2) . . ?
C17 C18 C22 120.7(2) . . ?
C18 C19 C20 122.6(2) . . ?
C18 C19 H19 118.7 . . ?
C20 C19 H19 118.7 . . ?
C19 C20 C15 118.2(2) . . ?
C19 C20 C21 119.73(19) . . ?
C15 C20 C21 121.99(18) . . ?
C20 C21 H21A 109.5 . . ?
C20 C21 H21B 109.5 . . ?
H21A C21 H21B 109.5 . . ?
C20 C21 H21C 109.5 . . ?
H21A C21 H21C 109.5 . . ?
H21B C21 H21C 109.5 . . ?
C18 C22 H22A 109.5 . . ?
C18 C22 H22B 109.5 . . ?
H22A C22 H22B 109.5 . . ?
C18 C22 H22C 109.5 . . ?
H22A C22 H22C 109.5 . . ?
H22B C22 H22C 109.5 . . ?
C16 C23 H23A 109.5 . . ?
C16 C23 H23B 109.5 . . ?
H23A C23 H23B 109.5 . . ?
C16 C23 H23C 109.5 . . ?
H23A C23 H23C 109.5 . . ?
H23B C23 H23C 109.5 . . ?
C25 C24 C28 103.37(16) . . ?
C25 C24 C29 113.65(18) . . ?
C28 C24 C29 113.14(17) . . ?
C25 C24 P1 118.80(14) . . ?
C28 C24 P1 103.02(14) . . ?
C29 C24 P1 104.61(14) . . ?
C26 C25 C30 127.4(2) . . ?
C26 C25 C24 108.71(19) . . ?
C30 C25 C24 123.80(18) . . ?
C25 C26 C27 109.6(2) . . ?
C25 C26 C31 127.3(2) . . ?
C27 C26 C31 123.0(2) . . ?
C28 C27 C26 109.61(19) . . ?
C28 C27 C32 127.0(2) . . ?
C26 C27 C32 123.4(2) . . ?
C27 C28 C33 127.6(2) . . ?
C27 C28 C24 108.6(2) . . ?
C33 C28 C24 123.8(2) . . ?
C24 C29 H29A 109.5 . . ?
C24 C29 H29B 109.5 . . ?
H29A C29 H29B 109.5 . . ?
C24 C29 H29C 109.5 . . ?
H29A C29 H29C 109.5 . . ?
H29B C29 H29C 109.5 . . ?
C25 C30 H30A 109.5 . . ?
C25 C30 H30B 109.5 . . ?
H30A C30 H30B 109.5 . . ?
C25 C30 H30C 109.5 . . ?
H30A C30 H30C 109.5 . . ?
H30B C30 H30C 109.5 . . ?
C26 C31 H31A 109.5 . . ?
C26 C31 H31B 109.5 . . ?
H31A C31 H31B 109.5 . . ?
C26 C31 H31C 109.5 . . ?
H31A C31 H31C 109.5 . . ?
H31B C31 H31C 109.5 . . ?
C27 C32 H32A 109.5 . . ?
C27 C32 H32B 109.5 . . ?
H32A C32 H32B 109.5 . . ?
C27 C32 H32C 109.5 . . ?
H32A C32 H32C 109.5 . . ?
H32B C32 H32C 109.5 . . ?
C28 C33 H33A 109.5 . . ?
C28 C33 H33B 109.5 . . ?
H33A C33 H33B 109.5 . . ?
C28 C33 H33C 109.5 . . ?
H33A C33 H33C 109.5 . . ?
H33B C33 H33C 109.5 . . ?

loop_
_geom_bond_atom_site_label_1
_geom_bond_atom_site_label_2
_geom_bond_distance
_geom_bond_site_symmetry_2
_geom_bond_publ_flag
P1 N5 1.7202(16) . ?
P1 N2 1.7384(15) . ?
P1 C24 1.917(2) . ?
N2 C3 1.406(3) . ?
N2 C6 1.437(2) . ?
C3 C4 1.319(3) . ?
C3 H3 0.9300 . ?
C4 N5 1.418(2) . ?
C4 H4 0.9300 . ?
N5 C15 1.448(2) . ?
C6 C11 1.396(3) . ?
C6 C7 1.410(3) . ?
C7 C8 1.396(3) . ?
C7 C14 1.503(3) . ?
C8 C9 1.372(3) . ?
C8 H8 0.9300 . ?
C9 C10 1.384(3) . ?
C9 C13 1.519(3) . ?
C10 C11 1.389(3) . ?
C10 H10 0.9300 . ?
C11 C12 1.511(3) . ?
C12 H12A 0.9600 . ?
C12 H12B 0.9600 . ?
C12 H12C 0.9600 . ?
C13 H13A 0.9600 . ?
C13 H13B 0.9600 . ?
C13 H13C 0.9600 . ?
C14 H14A 0.9600 . ?
C14 H14B 0.9600 . ?
C14 H14C 0.9600 . ?
C15 C16 1.394(3) . ?
C15 C20 1.399(3) . ?
C16 C17 1.383(3) . ?
C16 C23 1.505(3) . ?
C17 C18 1.386(3) . ?
C17 H17 0.9300 . ?
C18 C19 1.369(3) . ?
C18 C22 1.516(3) . ?
C19 C20 1.397(3) . ?
C19 H19 0.9300 . ?
C20 C21 1.503(3) . ?
C21 H21A 0.9600 . ?
C21 H21B 0.9600 . ?
C21 H21C 0.9600 . ?
C22 H22A 0.9600 . ?
C22 H22B 0.9600 . ?
C22 H22C 0.9600 . ?
C23 H23A 0.9600 . ?
C23 H23B 0.9600 . ?
C23 H23C 0.9600 . ?
C24 C25 1.497(3) . ?
C24 C28 1.512(3) . ?
C24 C29 1.541(3) . ?
C25 C26 1.346(3) . ?
C25 C30 1.495(3) . ?
C26 C27 1.458(3) . ?
C26 C31 1.507(3) . ?
C27 C28 1.339(3) . ?
C27 C32 1.508(3) . ?
C28 C33 1.490(3) . ?
C29 H29A 0.9600 . ?
C29 H29B 0.9600 . ?
C29 H29C 0.9600 . ?
C30 H30A 0.9600 . ?
C30 H30B 0.9600 . ?
C30 H30C 0.9600 . ?
C31 H31A 0.9600 . ?
C31 H31B 0.9600 . ?
C31 H31C 0.9600 . ?
C32 H32A 0.9600 . ?
C32 H32B 0.9600 . ?
C32 H32C 0.9600 . ?
C33 H33A 0.9600 . ?
C33 H33B 0.9600 . ?
C33 H33C 0.9600 . ?

loop_
_geom_torsion_atom_site_label_1
_geom_torsion_atom_site_label_2
_geom_torsion_atom_site_label_3
_geom_torsion_atom_site_label_4
_geom_torsion
_geom_torsion_site_symmetry_1
_geom_torsion_site_symmetry_2
_geom_torsion_site_symmetry_3
_geom_torsion_site_symmetry_4
_geom_torsion_publ_flag
N5 P1 N2 C3 6.72(15) . . . . ?
C24 P1 N2 C3 -101.26(15) . . . . ?
N5 P1 N2 C6 -177.41(17) . . . . ?
C24 P1 N2 C6 74.61(18) . . . . ?
C6 N2 C3 C4 178.18(18) . . . . ?
P1 N2 C3 C4 -5.8(2) . . . . ?
N2 C3 C4 N5 1.1(3) . . . . ?
C3 C4 N5 C15 -143.22(19) . . . . ?
C3 C4 N5 P1 4.1(2) . . . . ?
N2 P1 N5 C4 -6.10(14) . . . . ?
C24 P1 N5 C4 99.74(14) . . . . ?
N2 P1 N5 C15 139.13(15) . . . . ?
C24 P1 N5 C15 -115.04(15) . . . . ?
C3 N2 C6 C11 -130.3(2) . . . . ?
P1 N2 C6 C11 54.3(2) . . . . ?
C3 N2 C6 C7 49.8(3) . . . . ?
P1 N2 C6 C7 -125.64(18) . . . . ?
C11 C6 C7 C8 -4.4(3) . . . . ?
N2 C6 C7 C8 175.48(17) . . . . ?
C11 C6 C7 C14 174.10(19) . . . . ?
N2 C6 C7 C14 -6.0(3) . . . . ?
C6 C7 C8 C9 0.5(3) . . . . ?
C14 C7 C8 C9 -178.2(2) . . . . ?
C7 C8 C9 C10 2.3(3) . . . . ?
C7 C8 C9 C13 -178.22(19) . . . . ?
C8 C9 C10 C11 -1.1(3) . . . . ?
C13 C9 C10 C11 179.40(19) . . . . ?
C9 C10 C11 C6 -2.8(3) . . . . ?
C9 C10 C11 C12 174.0(2) . . . . ?
C7 C6 C11 C10 5.6(3) . . . . ?
N2 C6 C11 C10 -174.34(17) . . . . ?
C7 C6 C11 C12 -171.04(19) . . . . ?
N2 C6 C11 C12 9.0(3) . . . . ?
C4 N5 C15 C16 80.0(2) . . . . ?
P1 N5 C15 C16 -63.3(2) . . . . ?
C4 N5 C15 C20 -95.5(2) . . . . ?
P1 N5 C15 C20 121.14(18) . . . . ?
C20 C15 C16 C17 -3.3(3) . . . . ?
N5 C15 C16 C17 -178.83(17) . . . . ?
C20 C15 C16 C23 176.4(2) . . . . ?
N5 C15 C16 C23 0.9(3) . . . . ?
C15 C16 C17 C18 1.4(3) . . . . ?
C23 C16 C17 C18 -178.3(2) . . . . ?
C16 C17 C18 C19 0.8(3) . . . . ?
C16 C17 C18 C22 -179.5(2) . . . . ?
C17 C18 C19 C20 -1.0(3) . . . . ?
C22 C18 C19 C20 179.3(2) . . . . ?
C18 C19 C20 C15 -0.9(3) . . . . ?
C18 C19 C20 C21 176.4(2) . . . . ?
C16 C15 C20 C19 3.1(3) . . . . ?
N5 C15 C20 C19 178.62(17) . . . . ?
C16 C15 C20 C21 -174.1(2) . . . . ?
N5 C15 C20 C21 1.4(3) . . . . ?
N5 P1 C24 C25 -56.22(17) . . . . ?
N2 P1 C24 C25 38.78(17) . . . . ?
N5 P1 C24 C28 -169.67(12) . . . . ?
N2 P1 C24 C28 -74.67(14) . . . . ?
N5 P1 C24 C29 71.83(15) . . . . ?
N2 P1 C24 C29 166.84(13) . . . . ?
C28 C24 C25 C26 1.4(2) . . . . ?
C29 C24 C25 C26 124.37(19) . . . . ?
P1 C24 C25 C26 -111.91(18) . . . . ?
C28 C24 C25 C30 -175.95(18) . . . . ?
C29 C24 C25 C30 -52.9(3) . . . . ?
P1 C24 C25 C30 70.8(2) . . . . ?
C30 C25 C26 C27 177.6(2) . . . . ?
C24 C25 C26 C27 0.4(2) . . . . ?
C30 C25 C26 C31 0.8(4) . . . . ?
C24 C25 C26 C31 -176.4(2) . . . . ?
C25 C26 C27 C28 -2.3(3) . . . . ?
C31 C26 C27 C28 174.7(2) . . . . ?
C25 C26 C27 C32 176.02(19) . . . . ?
C31 C26 C27 C32 -7.0(3) . . . . ?
C26 C27 C28 C33 -177.1(2) . . . . ?
C32 C27 C28 C33 4.7(4) . . . . ?
C26 C27 C28 C24 3.1(2) . . . . ?
C32 C27 C28 C24 -175.1(2) . . . . ?
C25 C24 C28 C27 -2.7(2) . . . . ?
C29 C24 C28 C27 -126.1(2) . . . . ?
P1 C24 C28 C27 121.53(16) . . . . ?
C25 C24 C28 C33 177.4(2) . . . . ?
C29 C24 C28 C33 54.1(3) . . . . ?
P1 C24 C28 C33 -58.3(2) . . . . ?

loop_
_cod_related_entry_id
_cod_related_entry_database
_cod_related_entry_code
1 ChemSpider 21143892
